data_1557484
loop_
_publ_author_name
'Ranjan, Subham'
'Devarapalli, Ramesh'
'Kundu, Sudeshna'
'Saha, Subhankar'
'Deolka, Shubham'
'Vangala, Venu R.'
'Reddy, C. Malla'

_publ_section_title
;
 Isomorphism: `molecular similarity to crystal structure similarity' in
 multicomponent forms of analgesic drugs tolfenamic and mefenamic acid
;
_journal_issue 2
_journal_name_full IUCrJ
_journal_page_first 173
_journal_page_last 183
_journal_paper_doi 10.1107/S205225251901604X
_journal_volume 7
_journal_year 2020
_chemical_formula_moiety 'C14 H12 Cl N O2'
_chemical_formula_sum 'C14 H12 Cl N O2'
_chemical_formula_weight 261.70
_space_group_crystal_system triclinic
_space_group_IT_number 2
_space_group_name_Hall '-P 1'
_space_group_name_H-M_alt 'P -1'
_atom_sites_solution_hydrogens mixed
_atom_sites_solution_primary dual
_audit_creation_date 2019-10-09
_audit_creation_method
;
Olex2 1.3
(compiled 2019.09.11 svn.r3662 for OlexSys, GUI svn.r5938)
;
_cell_angle_alpha 77.167(4)
_cell_angle_beta 79.908(3)
_cell_angle_gamma 65.487(4)
_cell_formula_units_Z 2
_cell_length_a 6.7049(3)
_cell_length_b 7.2778(3)
_cell_length_c 14.1630(6)
_cell_measurement_reflns_used 6423
_cell_measurement_temperature 100.00(10)
_cell_measurement_theta_max 26.4300
_cell_measurement_theta_min 2.9290
_cell_volume 610.42(5)
_computing_cell_refinement 'CrysAlisPro 1.171.38.43 (Rigaku OD, 2015)'
_computing_data_collection 'CrysAlisPro 1.171.38.43 (Rigaku OD, 2015)'
_computing_data_reduction 'CrysAlisPro 1.171.38.43 (Rigaku OD, 2015)'
_computing_molecular_graphics 'Olex2 1.3 (Dolomanov et al., 2009)'
_computing_publication_material 'Olex2 1.3 (Dolomanov et al., 2009)'
_computing_structure_refinement 'ShelXL 2018/3 (Sheldrick, 2015)'
_computing_structure_solution 'SHELXT 2014/4 (Sheldrick, 2014)'
_diffrn_ambient_environment N~2~
_diffrn_ambient_temperature 100.00(10)
_diffrn_detector 'CCD plate'
_diffrn_detector_area_resol_mean 7.9580
_diffrn_detector_type Eos
_diffrn_measured_fraction_theta_full 0.995
_diffrn_measured_fraction_theta_max 0.995
_diffrn_measurement_details
;
List of Runs (angles in degrees, time in seconds):

  # Type    Start    End  Width  t~exp~   \w     \q     \k     \f   Frames
--------------------------------------------------------------------------
  1  \w     -9.00 105.00   1.00   10.00    --   29.32  57.00 120.00  114
  2  \w     35.00 124.00   1.00   10.00    --   29.32 178.00  30.00   89
  3  \w    -14.00 114.00   1.00   10.00    --   29.32  77.00-150.00  128
  4  \w    -14.00 114.00   1.00   10.00    --   29.32  77.00 -30.00  128
  5  \w    -55.00  73.00   1.00   10.00    --   29.32 -77.00  90.00  128
  6  \w     35.00 124.00   1.00   10.00    --   29.32 178.00 120.00   89
  7  \w    -31.00  26.00   1.00   10.00    --  -23.50 -90.00 -53.00   57
  8  \w    -55.00 116.00   1.00   10.00    --   29.32  19.00-180.00  171
  9  \w     -9.00 105.00   1.00   10.00    --   29.32  57.00 -90.00  114
 10  \w    -47.00  67.00   1.00   10.00    --   29.32 -57.00 -90.00  114
 11  \w    -52.00  85.00   1.00   10.00    --   29.32 -38.00 120.00  137
 12  \w     -9.00  21.00   1.00   10.00    --   29.32  57.00-150.00   30
 13  \w    -14.00 114.00   1.00   10.00    --   29.32  77.00  90.00  128
;
_diffrn_measurement_device 'four-circle diffractometer'
_diffrn_measurement_device_type 'SuperNova, Dual, Cu at zero, Eos'
_diffrn_measurement_method '\w scans'
_diffrn_orient_matrix_type 'CrysAlisPro convention (1999,Acta A55,543-557)'
_diffrn_orient_matrix_UB_11 0.0569663000
_diffrn_orient_matrix_UB_12 -0.0103875000
_diffrn_orient_matrix_UB_13 -0.0469491000
_diffrn_orient_matrix_UB_21 0.0084794000
_diffrn_orient_matrix_UB_22 0.0953342000
_diffrn_orient_matrix_UB_23 -0.0036364000
_diffrn_orient_matrix_UB_31 0.1015917000
_diffrn_orient_matrix_UB_32 -0.0510437000
_diffrn_orient_matrix_UB_33 0.0210758000
_diffrn_radiation_monochromator mirror
_diffrn_radiation_probe x-ray
_diffrn_radiation_type 'Mo K\a'
_diffrn_radiation_wavelength 0.71073
_diffrn_reflns_av_R_equivalents 0.0314
_diffrn_reflns_av_unetI/netI 0.0198
_diffrn_reflns_Laue_measured_fraction_full 0.995
_diffrn_reflns_Laue_measured_fraction_max 0.995
_diffrn_reflns_limit_h_max 7
_diffrn_reflns_limit_h_min -7
_diffrn_reflns_limit_k_max 8
_diffrn_reflns_limit_k_min -8
_diffrn_reflns_limit_l_max 16
_diffrn_reflns_limit_l_min -16
_diffrn_reflns_number 11414
_diffrn_reflns_point_group_measured_fraction_full 0.995
_diffrn_reflns_point_group_measured_fraction_max 0.995
_diffrn_reflns_theta_full 25.027
_diffrn_reflns_theta_max 25.027
_diffrn_reflns_theta_min 2.963
_diffrn_source 'micro-focus sealed X-ray tube'
_diffrn_source_type 'SuperNova (Mo) X-ray Source'
_exptl_absorpt_coefficient_mu 0.305
_exptl_absorpt_correction_T_max 1.00000
_exptl_absorpt_correction_T_min 0.37641
_exptl_absorpt_correction_type multi-scan
_exptl_absorpt_process_details
;
CrysAlisPro 1.171.38.43 (Rigaku Oxford Diffraction, 2015)
Empirical absorption correction using spherical harmonics,
 implemented in SCALE3 ABSPACK scaling algorithm.
;
_exptl_crystal_colour colourless
_exptl_crystal_colour_primary colourless
_exptl_crystal_density_diffrn 1.424
_exptl_crystal_description plate
_exptl_crystal_F_000 272
_exptl_crystal_size_max 0.6
_exptl_crystal_size_mid 0.3
_exptl_crystal_size_min 0.2
_refine_diff_density_max 0.406
_refine_diff_density_min -1.389
_refine_diff_density_rms 0.096
_refine_ls_extinction_method none
_refine_ls_goodness_of_fit_ref 1.060
_refine_ls_hydrogen_treatment constr
_refine_ls_matrix_type full
_refine_ls_number_parameters 168
_refine_ls_number_reflns 2133
_refine_ls_number_restraints 1
_refine_ls_restrained_S_all 1.060
_refine_ls_R_factor_all 0.0842
_refine_ls_R_factor_gt 0.0792
_refine_ls_shift/su_max 0.000
_refine_ls_shift/su_mean 0.000
_refine_ls_structure_factor_coef Fsqd
_refine_ls_weighting_details 'w=1/[\s^2^(Fo^2^)+(0.1132P)^2^+1.7122P] where P=(Fo^2^+2Fc^2^)/3'
_refine_ls_weighting_scheme calc
_refine_ls_wR_factor_gt 0.2157
_refine_ls_wR_factor_ref 0.2204
_reflns_Friedel_coverage 0.000
_reflns_number_gt 1931
_reflns_number_total 2133
_reflns_threshold_expression 'I > 2\s(I)'
_cod_data_source_file ed5019.cif
_cod_data_source_block tfa_form-vi
_cod_database_code 1557484
_shelx_shelxl_version_number 2018/3
_chemical_oxdiff_formula 'C H N O Cl'
_shelx_space_group_comment
;
The symmetry employed for this shelxl refinement is uniquely defined
by the following loop, which should always be used as a source of
symmetry information in preference to the above space-group names.
They are only intended as comments.
;
_shelx_estimated_absorpt_t_max 0.942
_shelx_estimated_absorpt_t_min 0.838
_reflns_odcompleteness_completeness 92.81
_reflns_odcompleteness_iscentric 1
_reflns_odcompleteness_theta 27.04
_olex2_refinement_description
;
1. Fixed Uiso
 At 1.2 times of:
  All C(H) groups, All N(H) groups
 At 1.5 times of:
  All C(H,H,H) groups, All O(H) groups
2. Restrained distances
 N1-H1A
 0.87 with sigma of 0.02
3.a Fixed occupancy and ADP/Uiso:
 H1A
3.b Aromatic/amide H refined with riding coordinates:
 C3(H3), C4(H4), C5(H5), C6(H6), C11(H11), C12(H12), C13(H13)
3.c Idealised Me refined as rotating group:
 C14(H14A,H14B,H14C)
3.d Idealised tetrahedral OH refined as rotating group:
 O1(H1)
;
_olex2_submission_special_instructions 'No special instructions were received'
_oxdiff_exptl_absorpt_empirical_details
;
Empirical correction (ABSPACK) includes:
- Absorption correction using spherical harmonics
- Frame scaling
;
_oxdiff_exptl_absorpt_empirical_full_max 1.567
_oxdiff_exptl_absorpt_empirical_full_min 0.366

loop_
_space_group_symop_operation_xyz
'x, y, z'
'-x, -y, -z'

loop_
_atom_site_label
_atom_site_type_symbol
_atom_site_fract_x
_atom_site_fract_y
_atom_site_fract_z
_atom_site_U_iso_or_equiv
_atom_site_adp_type
_atom_site_occupancy
_atom_site_site_symmetry_order
_atom_site_calc_flag
_atom_site_refinement_flags_posn
_atom_site_refinement_flags_adp
_atom_site_refinement_flags_occupancy
_atom_site_disorder_assembly
_atom_site_disorder_group
Cl1 Cl 0.1897(3) 1.2652(3) 0.48462(10) 0.0931(8) Uani 1 1 d . . . . .
O1 O 0.2753(3) 0.2912(3) 1.00433(16) 0.0187(6) Uani 1 1 d . . . . .
H1 H 0.146287 0.323866 1.026784 0.028 Uiso 1 1 calc R U . . .
O2 O 0.1345(3) 0.6017(3) 0.91569(16) 0.0179(5) Uani 1 1 d . . . . .
N1 N 0.4029(4) 0.7444(4) 0.7946(2) 0.0186(6) Uani 1 1 d D . . . .
H1A H 0.273(4) 0.750(6) 0.817(3) 0.022 Uiso 1 1 d D U . . .
C1 C 0.2961(5) 0.4426(4) 0.9383(2) 0.0146(7) Uani 1 1 d . . . . .
C2 C 0.5208(5) 0.4083(4) 0.8940(2) 0.0142(7) Uani 1 1 d . . . . .
C3 C 0.6931(5) 0.2194(5) 0.9220(2) 0.0168(7) Uani 1 1 d . . . . .
H3 H 0.662320 0.119839 0.968388 0.020 Uiso 1 1 calc R U . . .
C4 C 0.9064(5) 0.1795(5) 0.8819(2) 0.0195(7) Uani 1 1 d . . . . .
H4 H 1.018891 0.054134 0.900907 0.023 Uiso 1 1 calc R U . . .
C5 C 0.9512(5) 0.3287(5) 0.8127(2) 0.0176(7) Uani 1 1 d . . . . .
H5 H 1.095154 0.302015 0.785483 0.021 Uiso 1 1 calc R U . . .
C6 C 0.7874(5) 0.5154(5) 0.7835(2) 0.0164(7) Uani 1 1 d . . . . .
H6 H 0.821793 0.612520 0.736797 0.020 Uiso 1 1 calc R U . . .
C7 C 0.5674(5) 0.5607(5) 0.8239(2) 0.0145(7) Uani 1 1 d . . . . .
C8 C 0.4256(5) 0.9128(5) 0.7288(2) 0.0169(7) Uani 1 1 d . . . . .
C9 C 0.3088(5) 0.9868(5) 0.6464(2) 0.0233(8) Uani 1 1 d . . . . .
C10 C 0.3221(7) 1.1611(5) 0.5862(3) 0.0327(9) Uani 1 1 d . . . . .
C11 C 0.4458(7) 1.2553(5) 0.6060(3) 0.0399(11) Uani 1 1 d . . . . .
H11 H 0.451334 1.371880 0.564411 0.048 Uiso 1 1 calc R U . . .
C12 C 0.5627(7) 1.1789(5) 0.6873(3) 0.0326(9) Uani 1 1 d . . . . .
H12 H 0.647623 1.242863 0.699809 0.039 Uiso 1 1 calc R U . . .
C13 C 0.5522(5) 1.0067(5) 0.7497(2) 0.0226(7) Uani 1 1 d . . . . .
H13 H 0.628654 0.954618 0.804919 0.027 Uiso 1 1 calc R U . . .
C14 C 0.1795(6) 0.8792(6) 0.6236(3) 0.0343(9) Uani 1 1 d . . . . .
H14A H 0.233774 0.739617 0.656296 0.051 Uiso 1 1 calc R U . . .
H14B H 0.194903 0.881956 0.554676 0.051 Uiso 1 1 calc R U . . .
H14C H 0.027015 0.946879 0.645243 0.051 Uiso 1 1 calc R U . . .

loop_
_atom_site_aniso_label
_atom_site_aniso_U_11
_atom_site_aniso_U_22
_atom_site_aniso_U_33
_atom_site_aniso_U_23
_atom_site_aniso_U_13
_atom_site_aniso_U_12
Cl1 0.1010(13) 0.0718(11) 0.0403(8) -0.0076(7) -0.0107(8) 0.0316(9)
O1 0.0124(11) 0.0165(11) 0.0231(12) 0.0002(9) 0.0008(9) -0.0045(9)
O2 0.0122(11) 0.0157(11) 0.0228(12) -0.0008(9) -0.0014(9) -0.0039(9)
N1 0.0107(13) 0.0140(13) 0.0257(15) 0.0010(11) 0.0012(11) -0.0029(11)
C1 0.0156(15) 0.0141(15) 0.0157(15) -0.0041(12) -0.0035(12) -0.0057(13)
C2 0.0135(15) 0.0128(14) 0.0167(15) -0.0048(12) -0.0024(12) -0.0040(12)
C3 0.0173(16) 0.0145(15) 0.0156(15) -0.0023(11) -0.0023(12) -0.0032(12)
C4 0.0141(15) 0.0164(15) 0.0218(16) -0.0043(12) -0.0035(12) 0.0015(12)
C5 0.0120(15) 0.0223(16) 0.0183(16) -0.0080(12) 0.0008(12) -0.0049(13)
C6 0.0155(15) 0.0161(15) 0.0177(15) -0.0045(12) 0.0010(12) -0.0065(13)
C7 0.0147(15) 0.0131(15) 0.0160(15) -0.0053(11) -0.0022(12) -0.0039(12)
C8 0.0152(15) 0.0122(14) 0.0175(15) -0.0050(12) 0.0051(12) -0.0011(12)
C9 0.0179(16) 0.0199(16) 0.0193(16) -0.0068(13) 0.0013(13) 0.0058(13)
C10 0.037(2) 0.0175(17) 0.0223(18) -0.0063(14) 0.0096(15) 0.0069(15)
C11 0.052(3) 0.0134(17) 0.030(2) -0.0025(15) 0.0247(19) -0.0004(17)
C12 0.037(2) 0.0190(17) 0.041(2) -0.0150(16) 0.0198(17) -0.0145(16)
C13 0.0211(17) 0.0198(16) 0.0245(17) -0.0086(13) 0.0056(13) -0.0061(14)
C14 0.0228(19) 0.041(2) 0.034(2) -0.0145(17) -0.0089(16) -0.0004(17)

loop_
_atom_type_symbol
_atom_type_description
_atom_type_scat_dispersion_real
_atom_type_scat_dispersion_imag
_atom_type_scat_source
C C 0.0033 0.0016 'International Tables Vol C Tables 4.2.6.8 and 6.1.1.4'
H H 0.0000 0.0000 'International Tables Vol C Tables 4.2.6.8 and 6.1.1.4'
Cl Cl 0.1484 0.1585 'International Tables Vol C Tables 4.2.6.8 and 6.1.1.4'
N N 0.0061 0.0033 'International Tables Vol C Tables 4.2.6.8 and 6.1.1.4'
O O 0.0106 0.0060 'International Tables Vol C Tables 4.2.6.8 and 6.1.1.4'

loop_
_geom_angle_atom_site_label_1
_geom_angle_atom_site_label_2
_geom_angle_atom_site_label_3
_geom_angle
_geom_angle_site_symmetry_1
_geom_angle_site_symmetry_3
_geom_angle_publ_flag
C1 O1 H1 109.5 . . ?
C7 N1 H1A 114(3) . . ?
C7 N1 C8 127.0(3) . . ?
C8 N1 H1A 119(3) . . ?
O1 C1 C2 115.5(3) . . ?
O2 C1 O1 121.3(3) . . ?
O2 C1 C2 123.2(3) . . ?
C3 C2 C1 119.1(3) . . ?
C3 C2 C7 119.5(3) . . ?
C7 C2 C1 121.4(3) . . ?
C2 C3 H3 119.4 . . ?
C4 C3 C2 121.2(3) . . ?
C4 C3 H3 119.4 . . ?
C3 C4 H4 120.4 . . ?
C3 C4 C5 119.1(3) . . ?
C5 C4 H4 120.4 . . ?
C4 C5 H5 119.3 . . ?
C6 C5 C4 121.4(3) . . ?
C6 C5 H5 119.3 . . ?
C5 C6 H6 119.7 . . ?
C5 C6 C7 120.6(3) . . ?
C7 C6 H6 119.7 . . ?
N1 C7 C2 120.7(3) . . ?
N1 C7 C6 121.1(3) . . ?
C6 C7 C2 118.1(3) . . ?
C9 C8 N1 118.2(3) . . ?
C13 C8 N1 119.8(3) . . ?
C13 C8 C9 122.0(3) . . ?
C8 C9 C14 121.0(3) . . ?
C10 C9 C8 117.1(3) . . ?
C10 C9 C14 121.9(3) . . ?
C9 C10 Cl1 121.7(3) . . ?
C11 C10 Cl1 116.7(3) . . ?
C11 C10 C9 121.5(4) . . ?
C10 C11 H11 119.6 . . ?
C10 C11 C12 120.8(3) . . ?
C12 C11 H11 119.6 . . ?
C11 C12 H12 120.2 . . ?
C13 C12 C11 119.6(4) . . ?
C13 C12 H12 120.2 . . ?
C8 C13 H13 120.5 . . ?
C12 C13 C8 119.1(3) . . ?
C12 C13 H13 120.5 . . ?
C9 C14 H14A 109.5 . . ?
C9 C14 H14B 109.5 . . ?
C9 C14 H14C 109.5 . . ?
H14A C14 H14B 109.5 . . ?
H14A C14 H14C 109.5 . . ?
H14B C14 H14C 109.5 . . ?

loop_
_geom_bond_atom_site_label_1
_geom_bond_atom_site_label_2
_geom_bond_distance
_geom_bond_site_symmetry_2
_geom_bond_publ_flag
Cl1 C10 1.684(4) . ?
O1 H1 0.8200 . ?
O1 C1 1.316(4) . ?
O2 C1 1.238(4) . ?
N1 H1A 0.860(19) . ?
N1 C7 1.366(4) . ?
N1 C8 1.411(4) . ?
C1 C2 1.467(4) . ?
C2 C3 1.407(4) . ?
C2 C7 1.416(4) . ?
C3 H3 0.9300 . ?
C3 C4 1.377(5) . ?
C4 H4 0.9300 . ?
C4 C5 1.387(5) . ?
C5 H5 0.9300 . ?
C5 C6 1.377(5) . ?
C6 H6 0.9300 . ?
C6 C7 1.412(4) . ?
C8 C9 1.400(5) . ?
C8 C13 1.391(5) . ?
C9 C10 1.389(5) . ?
C9 C14 1.498(5) . ?
C10 C11 1.369(7) . ?
C11 H11 0.9300 . ?
C11 C12 1.385(6) . ?
C12 H12 0.9300 . ?
C12 C13 1.384(5) . ?
C13 H13 0.9300 . ?
C14 H14A 0.9600 . ?
C14 H14B 0.9600 . ?
C14 H14C 0.9600 . ?

loop_
_geom_torsion_atom_site_label_1
_geom_torsion_atom_site_label_2
_geom_torsion_atom_site_label_3
_geom_torsion_atom_site_label_4
_geom_torsion
_geom_torsion_site_symmetry_1
_geom_torsion_site_symmetry_2
_geom_torsion_site_symmetry_3
_geom_torsion_site_symmetry_4
_geom_torsion_publ_flag
Cl1 C10 C11 C12 -179.2(3) . . . . ?
O1 C1 C2 C3 1.8(4) . . . . ?
O1 C1 C2 C7 -178.3(2) . . . . ?
O2 C1 C2 C3 -177.8(3) . . . . ?
O2 C1 C2 C7 2.1(5) . . . . ?
N1 C8 C9 C10 175.8(3) . . . . ?
N1 C8 C9 C14 -5.5(4) . . . . ?
N1 C8 C13 C12 -176.3(3) . . . . ?
C1 C2 C3 C4 179.5(3) . . . . ?
C1 C2 C7 N1 -0.6(4) . . . . ?
C1 C2 C7 C6 -179.2(3) . . . . ?
C2 C3 C4 C5 0.0(5) . . . . ?
C3 C2 C7 N1 179.3(3) . . . . ?
C3 C2 C7 C6 0.7(4) . . . . ?
C3 C4 C5 C6 0.1(5) . . . . ?
C4 C5 C6 C7 0.3(5) . . . . ?
C5 C6 C7 N1 -179.2(3) . . . . ?
C5 C6 C7 C2 -0.7(4) . . . . ?
C7 N1 C8 C9 122.8(3) . . . . ?
C7 N1 C8 C13 -60.6(4) . . . . ?
C7 C2 C3 C4 -0.4(4) . . . . ?
C8 N1 C7 C2 177.2(3) . . . . ?
C8 N1 C7 C6 -4.3(5) . . . . ?
C8 C9 C10 Cl1 179.9(2) . . . . ?
C8 C9 C10 C11 0.7(5) . . . . ?
C9 C8 C13 C12 0.2(5) . . . . ?
C9 C10 C11 C12 0.1(5) . . . . ?
C10 C11 C12 C13 -0.8(5) . . . . ?
C11 C12 C13 C8 0.6(5) . . . . ?
C13 C8 C9 C10 -0.8(5) . . . . ?
C13 C8 C9 C14 178.0(3) . . . . ?
C14 C9 C10 Cl1 1.1(5) . . . . ?
C14 C9 C10 C11 -178.1(3) . . . . ?
